data_2242548
loop_
_publ_author_name
'Minyaev, Mikhail E.'
'Roitershtein, Dmitrii M.'
'Vinogradov, Alexey A.'
'Ananyev, Ivan V.'
'Nifant'ev, Ilya E.'

_publ_section_title
;
 (2<i>R</i>,3<i>R</i>)-1,4-Dioxaspiro[4.4]nonane-2,3-dicarboxylic and
 (2<i>R</i>,3<i>R</i>)-1,4-dioxaspiro[4.5]decane-2,3-dicarboxylic acids
;
_journal_coeditor_code EB2009
_journal_issue 8
_journal_name_full 'Acta Crystallographica Section E'
_journal_page_first 1058
_journal_page_last 1062
_journal_paper_doi 10.1107/S2056989018009593
_journal_volume 74
_journal_year 2018
_chemical_formula_iupac 'C9 H12 O6'
_chemical_formula_moiety 'C9 H12 O6'
_chemical_formula_sum 'C9 H12 O6'
_chemical_formula_weight 216.19
_chemical_name_common '(2R,3R)-1,4-dioxaspiro[4.4]nonane-2,3-dicarboxylic acid'
_chemical_name_systematic '(2<i>R</i>,3<i>R</i>)-1,4-Dioxaspiro[4.4]nonane-2,3-dicarboxylic acid'
_space_group_crystal_system monoclinic
_space_group_IT_number 4
_space_group_name_Hall 'P 2yb'
_space_group_name_H-M_alt 'P 1 21 1'
_symmetry_space_group_name_Hall 'P 2yb'
_symmetry_space_group_name_H-M 'P 1 21 1'
_atom_sites_solution_hydrogens mixed
_atom_sites_solution_primary direct
_atom_sites_solution_secondary difmap
_audit_creation_method SHELXL-2017/1
_cell_angle_alpha 90
_cell_angle_beta 92.885(2)
_cell_angle_gamma 90
_cell_formula_units_Z 2
_cell_length_a 6.2930(8)
_cell_length_b 5.3712(7)
_cell_length_c 14.0916(17)
_cell_measurement_reflns_used 621
_cell_measurement_temperature 100(2)
_cell_measurement_theta_max 29
_cell_measurement_theta_min 3
_cell_volume 475.71(10)
_computing_cell_refinement
;
SAINT (Bruker, 2008)
;
_computing_data_collection
;
APEX2 (Bruker, 2008)
;
_computing_data_reduction
;
SAINT (Bruker, 2008)
;
_computing_molecular_graphics
;
SHELXTL (Sheldrick, 2008) and Mercury (Macrae <i>et al.</i>,
2008)
;
_computing_publication_material
;
SHELXL2017 (Sheldrick, 2015) and publCIF (Westrip, 2010)
;
_computing_structure_refinement
;
SHELXL2017 (Sheldrick, 2015)
;
_computing_structure_solution
;
SHELXS97 (Sheldrick, 2008)
;
_diffrn_ambient_temperature 100(2)
_diffrn_measured_fraction_theta_full 0.999
_diffrn_measured_fraction_theta_max 0.996
_diffrn_measurement_device_type 'Bruker SMART APEXII'
_diffrn_measurement_method \w
_diffrn_radiation_monochromator graphite
_diffrn_radiation_source 'fine-focus sealed tube'
_diffrn_radiation_type MoK\a
_diffrn_radiation_wavelength 0.71073
_diffrn_reflns_av_R_equivalents 0.0303
_diffrn_reflns_limit_h_max 8
_diffrn_reflns_limit_h_min -8
_diffrn_reflns_limit_k_max 7
_diffrn_reflns_limit_k_min -7
_diffrn_reflns_limit_l_max 19
_diffrn_reflns_limit_l_min -14
_diffrn_reflns_number 4142
_diffrn_reflns_theta_full 25.242
_diffrn_reflns_theta_max 28.998
_diffrn_reflns_theta_min 2.895
_exptl_absorpt_coefficient_mu 0.129
_exptl_absorpt_correction_T_max 0.9962
_exptl_absorpt_correction_T_min 0.8269
_exptl_absorpt_correction_type multi-scan
_exptl_absorpt_process_details
;
(SADABS; Bruker, 2008)
;
_exptl_crystal_colour colourless
_exptl_crystal_density_diffrn 1.509
_exptl_crystal_density_method 'not measured'
_exptl_crystal_description needle
_exptl_crystal_F_000 228
_exptl_crystal_size_max 0.21
_exptl_crystal_size_mid 0.07
_exptl_crystal_size_min 0.03
_refine_diff_density_max 0.288
_refine_diff_density_min -0.237
_refine_ls_extinction_method none
_refine_ls_goodness_of_fit_ref 1.058
_refine_ls_hydrogen_treatment mixed
_refine_ls_matrix_type full
_refine_ls_number_parameters 144
_refine_ls_number_reflns 2455
_refine_ls_number_restraints 1
_refine_ls_restrained_S_all 1.057
_refine_ls_R_factor_all 0.0689
_refine_ls_R_factor_gt 0.0429
_refine_ls_shift/su_max 0.000
_refine_ls_shift/su_mean 0.000
_refine_ls_structure_factor_coef Fsqd
_refine_ls_weighting_details 'w=1/[\s^2^(Fo^2^)+(0.0310P)^2^] where P=(Fo^2^+2Fc^2^)/3'
_refine_ls_weighting_scheme calc
_refine_ls_wR_factor_gt 0.0733
_refine_ls_wR_factor_ref 0.0825
_reflns_number_gt 1914
_reflns_number_total 2455
_reflns_threshold_expression 'I > 2\s(I)'
_cod_data_source_file eb2009sup1.cif
_cod_data_source_block I
_cod_database_code 2242548
_shelx_space_group_comment
;
The symmetry employed for this shelxl refinement is uniquely defined
by the following loop, which should always be used as a source of
symmetry information in preference to the above space-group names.
They are only intended as comments.
;
_shelx_estimated_absorpt_t_min 0.973
_shelx_estimated_absorpt_t_max 0.996

loop_
_space_group_symop_operation_xyz
'x, y, z'
'-x, y+1/2, -z'

loop_
_atom_site_type_symbol
_atom_site_label
_atom_site_fract_x
_atom_site_fract_y
_atom_site_fract_z
_atom_site_U_iso_or_equiv
_atom_site_adp_type
_atom_site_calc_flag
_atom_site_occupancy
O O1 0.3838(4) 0.5521(4) 0.45124(15) 0.0153(5) Uani d 1
H H1 0.271(6) 0.587(8) 0.468(3) 0.039(13) Uiso d 1
O O2 0.3808(3) 0.8867(4) 0.35486(14) 0.0156(5) Uani d 1
O O3 0.9421(3) 0.1722(4) 0.44956(14) 0.0133(5) Uani d 1
O O4 1.0688(3) 0.2205(4) 0.30548(14) 0.0141(5) Uani d 1
H H4 1.173(6) 0.144(7) 0.332(2) 0.026(10) Uiso d 1
O O5 0.7890(3) 0.7805(3) 0.30380(14) 0.0123(5) Uani d 1
O O6 0.6993(3) 0.4106(4) 0.23156(13) 0.0127(4) Uani d 1
C C1 0.4679(4) 0.7060(5) 0.38994(19) 0.0108(6) Uani d 1
C C2 0.6954(4) 0.6301(5) 0.3722(2) 0.0113(6) Uani d 1
H H2 0.782988 0.639980 0.433289 0.014 Uiso calc 1
C C3 0.7155(4) 0.3667(5) 0.33022(19) 0.0103(6) Uani d 1
H H3 0.591522 0.263933 0.348493 0.012 Uiso calc 1
C C4 0.9202(4) 0.2424(5) 0.3672(2) 0.0105(6) Uani d 1
C C5 0.7661(4) 0.6609(5) 0.2121(2) 0.0124(6) Uani d 1
C C6 0.6025(5) 0.7952(6) 0.1454(2) 0.0174(7) Uani d 1
H H6A 0.481549 0.683619 0.127887 0.021 Uiso calc 1
H H6B 0.547171 0.945453 0.176471 0.021 Uiso calc 1
C C7 0.7213(5) 0.8670(7) 0.0571(2) 0.0276(8) Uani d 1
H H7A 0.704227 0.737514 0.007304 0.033 Uiso calc 1
H H7B 0.669165 1.027909 0.030732 0.033 Uiso calc 1
C C8 0.9535(5) 0.8873(7) 0.0939(2) 0.0220(7) Uani d 1
H H8A 1.051505 0.869535 0.041494 0.026 Uiso calc 1
H H8B 0.981059 1.048463 0.126290 0.026 Uiso calc 1
C C9 0.9776(4) 0.6711(6) 0.1634(2) 0.0161(6) Uani d 1
H H9A 1.097196 0.700938 0.210352 0.019 Uiso calc 1
H H9B 1.003536 0.513540 0.129416 0.019 Uiso calc 1

loop_
_atom_site_aniso_label
_atom_site_aniso_U_11
_atom_site_aniso_U_22
_atom_site_aniso_U_33
_atom_site_aniso_U_12
_atom_site_aniso_U_13
_atom_site_aniso_U_23
O1 0.0145(11) 0.0154(11) 0.0167(13) 0.0014(9) 0.0066(9) 0.0018(10)
O2 0.0148(10) 0.0150(10) 0.0172(12) 0.0050(9) 0.0011(8) 0.0010(10)
O3 0.0147(10) 0.0140(10) 0.0112(11) 0.0015(8) 0.0007(8) 0.0017(9)
O4 0.0120(10) 0.0154(11) 0.0153(11) 0.0031(8) 0.0034(8) 0.0025(9)
O5 0.0164(10) 0.0109(10) 0.0100(11) -0.0014(8) 0.0030(8) -0.0012(8)
O6 0.0178(10) 0.0102(9) 0.0099(11) -0.0003(8) -0.0003(8) -0.0005(9)
C1 0.0146(13) 0.0093(12) 0.0085(14) -0.0004(11) -0.0002(11) -0.0040(12)
C2 0.0136(14) 0.0087(13) 0.0117(16) 0.0012(10) 0.0015(11) -0.0005(11)
C3 0.0127(13) 0.0083(12) 0.0103(15) -0.0005(10) 0.0021(11) 0.0001(12)
C4 0.0100(13) 0.0063(13) 0.0151(16) -0.0005(10) 0.0001(11) -0.0031(12)
C5 0.0171(14) 0.0110(13) 0.0091(15) 0.0011(11) 0.0019(11) -0.0020(12)
C6 0.0183(15) 0.0182(14) 0.0155(17) 0.0050(12) -0.0003(13) -0.0006(13)
C7 0.0310(18) 0.035(2) 0.0167(18) 0.0068(16) 0.0021(14) 0.0092(16)
C8 0.0258(16) 0.0225(16) 0.0185(18) 0.0003(14) 0.0089(13) 0.0071(15)
C9 0.0164(14) 0.0163(15) 0.0160(17) 0.0014(12) 0.0047(12) 0.0012(14)

loop_
_atom_type_symbol
_atom_type_description
_atom_type_scat_dispersion_real
_atom_type_scat_dispersion_imag
_atom_type_scat_source
C C 0.0033 0.0016 'International Tables Vol C Tables 4.2.6.8 and 6.1.1.4'
H H 0.0000 0.0000 'International Tables Vol C Tables 4.2.6.8 and 6.1.1.4'
O O 0.0106 0.0060 'International Tables Vol C Tables 4.2.6.8 and 6.1.1.4'

loop_
_geom_angle_atom_site_label_1
_geom_angle_atom_site_label_2
_geom_angle_atom_site_label_3
_geom_angle
C1 O1 H1 117(3)
C4 O4 H4 108(2)
C2 O5 C5 109.3(2)
C3 O6 C5 109.7(2)
O2 C1 O1 125.4(2)
O2 C1 C2 124.0(2)
O1 C1 C2 110.5(2)
O5 C2 C1 112.8(2)
O5 C2 C3 102.6(2)
C1 C2 C3 113.9(2)
O5 C2 H2 109.1
C1 C2 H2 109.1
C3 C2 H2 109.1
O6 C3 C4 115.5(2)
O6 C3 C2 102.8(2)
C4 C3 C2 110.9(2)
O6 C3 H3 109.1
C4 C3 H3 109.1
C2 C3 H3 109.1
O3 C4 O4 123.4(2)
O3 C4 C3 121.0(2)
O4 C4 C3 115.6(2)
O6 C5 O5 105.2(2)
O6 C5 C9 112.9(2)
O5 C5 C9 109.6(2)
O6 C5 C6 111.2(2)
O5 C5 C6 111.9(2)
C9 C5 C6 106.2(2)
C7 C6 C5 106.0(2)
C7 C6 H6A 110.5
C5 C6 H6A 110.5
C7 C6 H6B 110.5
C5 C6 H6B 110.5
H6A C6 H6B 108.7
C8 C7 C6 103.9(3)
C8 C7 H7A 111.0
C6 C7 H7A 111.0
C8 C7 H7B 111.0
C6 C7 H7B 111.0
H7A C7 H7B 109.0
C9 C8 C7 103.1(3)
C9 C8 H8A 111.1
C7 C8 H8A 111.1
C9 C8 H8B 111.1
C7 C8 H8B 111.1
H8A C8 H8B 109.1
C8 C9 C5 104.8(2)
C8 C9 H9A 110.8
C5 C9 H9A 110.8
C8 C9 H9B 110.8
C5 C9 H9B 110.8
H9A C9 H9B 108.9

loop_
_geom_bond_atom_site_label_1
_geom_bond_atom_site_label_2
_geom_bond_distance
_geom_bond_publ_flag
O1 C1 1.325(3) y
O1 H1 0.78(4) ?
O2 C1 1.208(3) y
O3 C4 1.222(3) y
O4 C4 1.314(3) y
O4 H4 0.84(4) ?
O5 C2 1.409(3) y
O5 C5 1.443(3) y
O6 C3 1.409(3) y
O6 C5 1.439(3) y
C1 C2 1.521(4) y
C2 C3 1.541(4) y
C2 H2 1.0000 ?
C3 C4 1.519(4) y
C3 H3 1.0000 ?
C5 C9 1.529(4) y
C5 C6 1.539(4) y
C6 C7 1.533(4) y
C6 H6A 0.9900 ?
C6 H6B 0.9900 ?
C7 C8 1.529(4) y
C7 H7A 0.9900 ?
C7 H7B 0.9900 ?
C8 C9 1.522(4) y
C8 H8A 0.9900 ?
C8 H8B 0.9900 ?
C9 H9A 0.9900 ?
C9 H9B 0.9900 ?

loop_
_geom_hbond_atom_site_label_D
_geom_hbond_atom_site_label_H
_geom_hbond_atom_site_label_A
_geom_hbond_site_symmetry_A
_geom_hbond_distance_DH
_geom_hbond_distance_HA
_geom_hbond_distance_DA
_geom_hbond_angle_DHA
_geom_hbond_publ_flag
O1 H1 O3 2_656 0.78(4) 1.87(4) 2.620(3) 159(4) yes
O4 H4 O2 1_645 0.84(4) 1.92(4) 2.723(3) 159(3) yes
C2 H2 O3 2_756 1.00 2.34 3.315(4) 165.6 .
C3 H3 O2 1_545 1.00 2.43 3.358(3) 154.9 .

loop_
_geom_torsion_atom_site_label_1
_geom_torsion_atom_site_label_2
_geom_torsion_atom_site_label_3
_geom_torsion_atom_site_label_4
_geom_torsion
C5 O5 C2 C1 -95.7(2)
C5 O5 C2 C3 27.4(3)
O2 C1 C2 O5 -5.2(4)
O1 C1 C2 O5 177.0(2)
O2 C1 C2 C3 -121.7(3)
O1 C1 C2 C3 60.5(3)
C5 O6 C3 C4 -95.4(3)
C5 O6 C3 C2 25.5(3)
O5 C2 C3 O6 -32.0(2)
C1 C2 C3 O6 90.3(3)
O5 C2 C3 C4 92.0(3)
C1 C2 C3 C4 -145.7(2)
O6 C3 C4 O3 -172.3(2)
C2 C3 C4 O3 71.3(3)
O6 C3 C4 O4 8.6(3)
C2 C3 C4 O4 -107.8(3)
C3 O6 C5 O5 -9.5(3)
C3 O6 C5 C9 110.0(2)
C3 O6 C5 C6 -130.8(2)
C2 O5 C5 O6 -12.6(3)
C2 O5 C5 C9 -134.3(2)
C2 O5 C5 C6 108.2(2)
O6 C5 C6 C7 -120.1(3)
O5 C5 C6 C7 122.6(3)
C9 C5 C6 C7 3.0(3)
C5 C6 C7 C8 -26.1(3)
C6 C7 C8 C9 39.3(3)
C7 C8 C9 C5 -37.6(3)
O6 C5 C9 C8 143.4(3)
O5 C5 C9 C8 -99.7(3)
C6 C5 C9 C8 21.4(3)

_cod_database_fobs_code 2242548
